data_2018568
loop_
_publ_author_name
'Arlin, Jean-Baptiste'
'Kennedy, Alan R.'

_publ_section_title
;
 Alkaline earth metal salts of 1-naphthoic acid
;
_journal_coeditor_code FN3109
_journal_issue 8
_journal_name_full 'Acta Crystallographica Section C'
_journal_page_first m213
_journal_page_last m218
_journal_paper_doi 10.1107/S0108270112030399
_journal_volume 68
_journal_year 2012
_chemical_formula_iupac '[Sr (C11 H7 O2)2 (H2 O)2]'
_chemical_formula_moiety 'C22 H18 O6 Sr'
_chemical_formula_sum 'C22 H18 O6 Sr'
_chemical_formula_weight 465.98
_chemical_name_systematic
;
<i>catena</i>-poly[[diaquastrontium(II)]-bis(\m-1-naphthoato)-
\k^3^<i>O</i>,<i>O</i>':<i>O</i>;\k^3^<i>O</i>:<i>O</i>,<i>O</i>']
;
_space_group_IT_number 15
_symmetry_cell_setting monoclinic
_symmetry_space_group_name_Hall '-C 2yc'
_symmetry_space_group_name_H-M 'C 1 2/c 1'
_atom_sites_solution_hydrogens geom
_atom_sites_solution_primary direct
_atom_sites_solution_secondary difmap
_audit_creation_method SHELXL97
_cell_angle_alpha 90.00
_cell_angle_beta 94.520(4)
_cell_angle_gamma 90.00
_cell_formula_units_Z 4
_cell_length_a 21.2740(19)
_cell_length_b 11.3397(10)
_cell_length_c 7.9619(5)
_cell_measurement_reflns_used 13743
_cell_measurement_temperature 123(2)
_cell_measurement_theta_max 30.03
_cell_measurement_theta_min 1.00
_cell_volume 1914.8(3)
_computing_cell_refinement
;
DENZO (Otwinowski & Minor, 1997) and COLLECT (Nonius, 1998)
;
_computing_data_collection
;
DENZO (Otwinowski & Minor, 1997) and COLLECT (Nonius, 1998)
;
_computing_data_reduction 'DENZO (Otwinowski & Minor, 1997)'
_computing_molecular_graphics 'ORTEP-3 (Farrugia, 1997)'
_computing_publication_material 'SHELXL97 (Sheldrick, 2008)'
_computing_structure_refinement 'SHELXL97 (Sheldrick, 2008)'
_computing_structure_solution 'SHELXS97 (Sheldrick, 2008)'
_diffrn_ambient_temperature 123(2)
_diffrn_measured_fraction_theta_full 0.998
_diffrn_measured_fraction_theta_max 0.997
_diffrn_measurement_device_type 'Nonius KappaCCD area-detector'
_diffrn_measurement_method '\f and \w'
_diffrn_radiation_monochromator graphite
_diffrn_radiation_source 'fine-focus sealed tube'
_diffrn_radiation_type MoK\a
_diffrn_radiation_wavelength 0.71073
_diffrn_reflns_av_R_equivalents 0.0591
_diffrn_reflns_av_sigmaI/netI 0.0748
_diffrn_reflns_limit_h_max 28
_diffrn_reflns_limit_h_min -27
_diffrn_reflns_limit_k_max 14
_diffrn_reflns_limit_k_min -14
_diffrn_reflns_limit_l_max 10
_diffrn_reflns_limit_l_min -10
_diffrn_reflns_number 4336
_diffrn_reflns_theta_full 26.00
_diffrn_reflns_theta_max 28.00
_diffrn_reflns_theta_min 3.22
_exptl_absorpt_coefficient_mu 2.853
_exptl_absorpt_correction_T_max 1.000
_exptl_absorpt_correction_T_min 0.922
_exptl_absorpt_correction_type multi-scan
_exptl_absorpt_process_details '(SADABS; Bruker, 2001)'
_exptl_crystal_colour colourless
_exptl_crystal_density_diffrn 1.616
_exptl_crystal_density_method 'not measured'
_exptl_crystal_description 'cut fragment'
_exptl_crystal_F_000 944
_exptl_crystal_size_max 0.20
_exptl_crystal_size_mid 0.20
_exptl_crystal_size_min 0.10
_refine_diff_density_max 0.616
_refine_diff_density_min -0.446
_refine_ls_extinction_method none
_refine_ls_goodness_of_fit_ref 1.062
_refine_ls_hydrogen_treatment mixed
_refine_ls_matrix_type full
_refine_ls_number_parameters 138
_refine_ls_number_reflns 2312
_refine_ls_number_restraints 3
_refine_ls_restrained_S_all 1.062
_refine_ls_R_factor_all 0.0676
_refine_ls_R_factor_gt 0.0453
_refine_ls_shift/su_max 0.000
_refine_ls_shift/su_mean 0.000
_refine_ls_structure_factor_coef Fsqd
_refine_ls_weighting_details 'calc w = 1/[\s^2^(Fo^2^)+(0.0437P)^2^+1.1387P] where P=(Fo^2^+2Fc^2^)/3'
_refine_ls_weighting_scheme calc
_refine_ls_wR_factor_gt 0.0912
_refine_ls_wR_factor_ref 0.0996
_reflns_number_gt 1853
_reflns_number_total 2312
_reflns_threshold_expression I>2\s(I)
_cod_data_source_file fn3109.cif
_cod_data_source_block SrNPH
_cod_original_sg_symbol_H-M 'C 2/c'
_cod_database_code 2018568
_cod_database_fobs_code 2018568

loop_
_symmetry_equiv_pos_as_xyz
'x, y, z'
'-x, y, -z+1/2'
'x+1/2, y+1/2, z'
'-x+1/2, y+1/2, -z+1/2'
'-x, -y, -z'
'x, -y, z-1/2'
'-x+1/2, -y+1/2, -z'
'x+1/2, -y+1/2, z-1/2'

loop_
_atom_site_type_symbol
_atom_site_label
_atom_site_fract_x
_atom_site_fract_y
_atom_site_fract_z
_atom_site_U_iso_or_equiv
_atom_site_adp_type
_atom_site_calc_flag
_atom_site_refinement_flags
_atom_site_occupancy
_atom_site_symmetry_multiplicity
Sr Sr1 0.0000 0.54911(4) 0.7500 0.01586(14) Uani d S 1 2
O O1 0.08138(10) 0.3771(2) 0.7297(3) 0.0220(5) Uani d . 1 1
O O2 0.04972(10) 0.4005(2) 0.9857(2) 0.0203(5) Uani d . 1 1
O O1W -0.07903(12) 0.6931(2) 0.5967(3) 0.0268(6) Uani d D 1 1
H H1W -0.0826(18) 0.688(3) 0.4875(13) 0.040 Uiso d D 1 1
H H2W -0.0992(17) 0.757(2) 0.616(4) 0.040 Uiso d D 1 1
C C1 0.07734(14) 0.3404(3) 0.8781(4) 0.0173(7) Uani d . 1 1
C C2 0.10307(14) 0.2211(3) 0.9292(4) 0.0171(7) Uani d . 1 1
C C3 0.06709(15) 0.1487(3) 1.0219(4) 0.0201(7) Uani d . 1 1
H H3 0.0275 0.1759 1.0538 0.024 Uiso calc R 1 1
C C4 0.08798(16) 0.0349(3) 1.0702(4) 0.0234(8) Uani d . 1 1
H H4 0.0620 -0.0146 1.1317 0.028 Uiso calc R 1 1
C C5 0.14525(16) -0.0041(3) 1.0292(4) 0.0231(7) Uani d . 1 1
H H5 0.1588 -0.0809 1.0629 0.028 Uiso calc R 1 1
C C6 0.18528(15) 0.0676(3) 0.9368(4) 0.0182(7) Uani d . 1 1
C C7 0.24615(15) 0.0299(3) 0.8987(4) 0.0207(7) Uani d . 1 1
H H7 0.2607 -0.0459 0.9343 0.025 Uiso calc R 1 1
C C8 0.28399(15) 0.1004(3) 0.8122(4) 0.0234(8) Uani d . 1 1
H H8 0.3244 0.0733 0.7870 0.028 Uiso calc R 1 1
C C9 0.26332(15) 0.2138(3) 0.7598(4) 0.0223(8) Uani d . 1 1
H H9 0.2902 0.2626 0.6999 0.027 Uiso calc R 1 1
C C10 0.20490(14) 0.2543(3) 0.7942(4) 0.0186(7) Uani d . 1 1
H H10 0.1918 0.3309 0.7579 0.022 Uiso calc R 1 1
C C11 0.16387(15) 0.1830(3) 0.8835(4) 0.0172(7) Uani d . 1 1

loop_
_atom_site_aniso_label
_atom_site_aniso_U_11
_atom_site_aniso_U_22
_atom_site_aniso_U_33
_atom_site_aniso_U_12
_atom_site_aniso_U_13
_atom_site_aniso_U_23
Sr1 0.0168(2) 0.0199(2) 0.0109(2) 0.000 0.00093(14) 0.000
O1 0.0257(12) 0.0265(14) 0.0140(11) 0.0098(11) 0.0022(9) 0.0021(10)
O2 0.0215(12) 0.0247(13) 0.0148(11) 0.0022(10) 0.0018(9) -0.0023(10)
O1W 0.0322(14) 0.0322(15) 0.0159(12) 0.0128(12) 0.0010(10) 0.0011(11)
C1 0.0128(14) 0.0244(19) 0.0146(15) 0.0003(13) 0.0002(12) -0.0001(13)
C2 0.0190(15) 0.0201(18) 0.0116(14) 0.0008(14) -0.0023(12) -0.0012(13)
C3 0.0199(16) 0.0240(19) 0.0167(16) 0.0037(14) 0.0031(13) -0.0003(14)
C4 0.0247(17) 0.028(2) 0.0182(16) -0.0041(16) 0.0044(13) 0.0043(14)
C5 0.0286(18) 0.0221(17) 0.0181(16) 0.0034(16) -0.0011(14) -0.0011(15)
C6 0.0208(15) 0.0221(19) 0.0109(14) 0.0029(14) -0.0035(12) -0.0054(13)
C7 0.0222(16) 0.021(2) 0.0182(15) 0.0047(14) -0.0030(12) -0.0026(13)
C8 0.0195(16) 0.029(2) 0.0211(17) 0.0054(15) -0.0016(13) -0.0065(15)
C9 0.0218(18) 0.026(2) 0.0197(16) -0.0027(15) 0.0026(14) -0.0006(14)
C10 0.0172(15) 0.0222(18) 0.0157(15) 0.0012(14) -0.0028(12) -0.0013(13)
C11 0.0219(16) 0.0184(18) 0.0107(15) 0.0003(14) -0.0022(12) -0.0050(12)

loop_
_atom_type_symbol
_atom_type_description
_atom_type_scat_dispersion_real
_atom_type_scat_dispersion_imag
_atom_type_scat_source
Sr Sr -1.5307 3.2498 'International Tables Vol C Tables 4.2.6.8 and 6.1.1.4'
O O 0.0106 0.0060 'International Tables Vol C Tables 4.2.6.8 and 6.1.1.4'
C C 0.0033 0.0016 'International Tables Vol C Tables 4.2.6.8 and 6.1.1.4'
H H 0.0000 0.0000 'International Tables Vol C Tables 4.2.6.8 and 6.1.1.4'

loop_
_geom_angle_atom_site_label_1
_geom_angle_atom_site_label_2
_geom_angle_atom_site_label_3
_geom_angle_site_symmetry_1
_geom_angle_site_symmetry_3
_geom_angle
O2 Sr1 O2 5_567 6_565 153.50(11)
O2 Sr1 O1W 5_567 2_556 76.10(7)
O2 Sr1 O1W 6_565 2_556 87.14(7)
O2 Sr1 O1W 5_567 . 87.14(7)
O2 Sr1 O1W 6_565 . 76.10(7)
O1W Sr1 O1W 2_556 . 101.48(12)
O2 Sr1 O1 5_567 . 123.26(7)
O2 Sr1 O1 6_565 . 78.03(7)
O1W Sr1 O1 2_556 . 95.23(8)
O1W Sr1 O1 . . 148.27(7)
O2 Sr1 O1 5_567 2_556 78.03(7)
O2 Sr1 O1 6_565 2_556 123.26(7)
O1W Sr1 O1 2_556 2_556 148.27(7)
O1W Sr1 O1 . 2_556 95.23(8)
O1 Sr1 O1 . 2_556 83.85(11)
O2 Sr1 O2 5_567 2_556 124.41(8)
O2 Sr1 O2 6_565 2_556 73.95(8)
O1W Sr1 O2 2_556 2_556 159.48(7)
O1W Sr1 O2 . 2_556 81.97(8)
O1 Sr1 O2 . 2_556 73.43(7)
O1 Sr1 O2 2_556 2_556 49.34(6)
O2 Sr1 O2 5_567 . 73.95(8)
O2 Sr1 O2 6_565 . 124.41(8)
O1W Sr1 O2 2_556 . 81.97(8)
O1W Sr1 O2 . . 159.48(7)
O1 Sr1 O2 . . 49.34(6)
O1 Sr1 O2 2_556 . 73.43(7)
O2 Sr1 O2 2_556 . 101.97(10)
O2 Sr1 C1 5_567 2_556 102.06(8)
O2 Sr1 C1 6_565 2_556 98.69(8)
O1W Sr1 C1 2_556 2_556 167.13(8)
O1W Sr1 C1 . 2_556 91.09(8)
O1 Sr1 C1 . 2_556 74.95(8)
O1 Sr1 C1 2_556 2_556 24.64(7)
O2 Sr1 C1 2_556 2_556 24.98(7)
O2 Sr1 C1 . 2_556 85.28(8)
O2 Sr1 C1 5_567 . 98.69(8)
O2 Sr1 C1 6_565 . 102.06(8)
O1W Sr1 C1 2_556 . 91.09(8)
O1W Sr1 C1 . . 167.13(9)
O1 Sr1 C1 . . 24.64(7)
O1 Sr1 C1 2_556 . 74.95(8)
O2 Sr1 C1 2_556 . 85.28(8)
O2 Sr1 C1 . . 24.98(7)
C1 Sr1 C1 2_556 . 76.50(12)
O2 Sr1 Sr1 5_567 5_566 154.98(5)
O2 Sr1 Sr1 6_565 5_566 38.50(5)
O1W Sr1 Sr1 2_556 5_566 125.21(5)
O1W Sr1 Sr1 . 5_566 76.38(5)
O1 Sr1 Sr1 . 5_566 71.95(5)
O1 Sr1 Sr1 2_556 5_566 84.78(5)
O2 Sr1 Sr1 2_556 5_566 35.45(5)
O2 Sr1 Sr1 . 5_566 118.39(5)
C1 Sr1 Sr1 2_556 5_566 60.26(6)
C1 Sr1 Sr1 . 5_566 94.18(6)
O2 Sr1 Sr1 5_567 5_567 38.50(5)
O2 Sr1 Sr1 6_565 5_567 154.98(5)
O1W Sr1 Sr1 2_556 5_567 76.38(5)
O1W Sr1 Sr1 . 5_567 125.21(5)
O1 Sr1 Sr1 . 5_567 84.78(5)
O1 Sr1 Sr1 2_556 5_567 71.95(5)
O2 Sr1 Sr1 2_556 5_567 118.39(5)
O2 Sr1 Sr1 . 5_567 35.45(5)
C1 Sr1 Sr1 2_556 5_567 94.18(6)
C1 Sr1 Sr1 . 5_567 60.26(6)
Sr1 Sr1 Sr1 5_566 5_567 148.74(2)
C1 O1 Sr1 . . 95.39(18)
C1 O2 Sr1 . 5_567 159.8(2)
C1 O2 Sr1 . . 92.46(18)
Sr1 O2 Sr1 5_567 . 106.05(8)
Sr1 O1W H1W . . 116(2)
Sr1 O1W H2W . . 140(2)
H1W O1W H2W . . 103(2)
O1 C1 O2 . . 121.5(3)
O1 C1 C2 . . 120.0(3)
O2 C1 C2 . . 118.5(3)
O1 C1 Sr1 . . 59.97(16)
O2 C1 Sr1 . . 62.56(16)
C2 C1 Sr1 . . 167.3(2)
C3 C2 C11 . . 120.4(3)
C3 C2 C1 . . 118.4(3)
C11 C2 C1 . . 121.2(3)
C2 C3 C4 . . 121.1(3)
C2 C3 H3 . . 119.5
C4 C3 H3 . . 119.5
C5 C4 C3 . . 120.1(3)
C5 C4 H4 . . 119.9
C3 C4 H4 . . 119.9
C4 C5 C6 . . 121.5(3)
C4 C5 H5 . . 119.2
C6 C5 H5 . . 119.2
C7 C6 C5 . . 122.2(3)
C7 C6 C11 . . 118.9(3)
C5 C6 C11 . . 118.9(3)
C8 C7 C6 . . 121.2(3)
C8 C7 H7 . . 119.4
C6 C7 H7 . . 119.4
C7 C8 C9 . . 120.2(3)
C7 C8 H8 . . 119.9
C9 C8 H8 . . 119.9
C10 C9 C8 . . 120.8(3)
C10 C9 H9 . . 119.6
C8 C9 H9 . . 119.6
C9 C10 C11 . . 120.7(3)
C9 C10 H10 . . 119.6
C11 C10 H10 . . 119.6
C10 C11 C2 . . 123.8(3)
C10 C11 C6 . . 118.2(3)
C2 C11 C6 . . 118.0(3)

loop_
_geom_bond_atom_site_label_1
_geom_bond_atom_site_label_2
_geom_bond_site_symmetry_2
_geom_bond_distance
_geom_bond_publ_flag
Sr1 O2 5_567 2.495(2) y
Sr1 O2 6_565 2.495(2) y
Sr1 O1W 2_556 2.581(2) y
Sr1 O1W . 2.581(2) y
Sr1 O1 . 2.621(2) y
Sr1 O1 2_556 2.621(2) y
Sr1 O2 2_556 2.678(2) y
Sr1 O2 . 2.678(2) y
Sr1 C1 2_556 3.014(3) ?
Sr1 C1 . 3.014(3) ?
O1 C1 . 1.262(4) ?
O2 C1 . 1.274(4) ?
O2 Sr1 5_567 2.495(2) ?
O1W H1W . 0.868(10) ?
O1W H2W . 0.865(10) ?
C1 C2 . 1.503(4) ?
C2 C3 . 1.376(4) ?
C2 C11 . 1.438(4) ?
C3 C4 . 1.408(5) ?
C3 H3 . 0.9500 ?
C4 C5 . 1.360(5) ?
C4 H4 . 0.9500 ?
C5 C6 . 1.423(5) ?
C5 H5 . 0.9500 ?
C6 C7 . 1.419(4) ?
C6 C11 . 1.439(4) ?
C7 C8 . 1.360(5) ?
C7 H7 . 0.9500 ?
C8 C9 . 1.411(5) ?
C8 H8 . 0.9500 ?
C9 C10 . 1.373(4) ?
C9 H9 . 0.9500 ?
C10 C11 . 1.421(4) ?
C10 H10 . 0.9500 ?

loop_
_geom_hbond_atom_site_label_D
_geom_hbond_atom_site_label_H
_geom_hbond_atom_site_label_A
_geom_hbond_site_symmetry_A
_geom_hbond_distance_DH
_geom_hbond_distance_HA
_geom_hbond_distance_DA
_geom_hbond_angle_DHA
O1W H1W O1 5_566 0.868(10) 1.885(14) 2.715(3) 160(3)

loop_
_geom_torsion_atom_site_label_1
_geom_torsion_atom_site_label_2
_geom_torsion_atom_site_label_3
_geom_torsion_atom_site_label_4
_geom_torsion_site_symmetry_1
_geom_torsion_site_symmetry_4
_geom_torsion
O2 Sr1 O1 C1 5_567 . 4.4(2)
O2 Sr1 O1 C1 6_565 . 167.11(19)
O1W Sr1 O1 C1 2_556 . 81.16(19)
O1W Sr1 O1 C1 . . -156.97(19)
O1 Sr1 O1 C1 2_556 . -66.96(18)
O2 Sr1 O1 C1 2_556 . -116.30(19)
O2 Sr1 O1 C1 . . 6.44(17)
C1 Sr1 O1 C1 2_556 . -90.4(2)
Sr1 Sr1 O1 C1 5_566 . -153.45(19)
Sr1 Sr1 O1 C1 5_567 . 5.39(18)
O2 Sr1 O2 C1 5_567 . 171.8(2)
O2 Sr1 O2 C1 6_565 . -29.5(2)
O1W Sr1 O2 C1 2_556 . -110.40(19)
O1W Sr1 O2 C1 . . 148.3(2)
O1 Sr1 O2 C1 . . -6.36(17)
O1 Sr1 O2 C1 2_556 . 89.85(18)
O2 Sr1 O2 C1 2_556 . 49.14(17)
C1 Sr1 O2 C1 2_556 . 67.8(2)
Sr1 Sr1 O2 C1 5_566 . 15.44(19)
Sr1 Sr1 O2 C1 5_567 . 171.8(2)
O2 Sr1 O2 Sr1 5_567 5_567 0.0
O2 Sr1 O2 Sr1 6_565 5_567 158.69(8)
O1W Sr1 O2 Sr1 2_556 5_567 77.77(9)
O1W Sr1 O2 Sr1 . 5_567 -23.5(3)
O1 Sr1 O2 Sr1 . 5_567 -178.19(13)
O1 Sr1 O2 Sr1 2_556 5_567 -81.98(8)
O2 Sr1 O2 Sr1 2_556 5_567 -122.69(9)
C1 Sr1 O2 Sr1 2_556 5_567 -104.00(9)
C1 Sr1 O2 Sr1 . 5_567 -171.8(2)
Sr1 Sr1 O2 Sr1 5_566 5_567 -156.39(5)
Sr1 O1 C1 O2 . . -12.1(3)
Sr1 O1 C1 C2 . . 165.4(2)
Sr1 O2 C1 O1 5_567 . 168.5(4)
Sr1 O2 C1 O1 . . 11.8(3)
Sr1 O2 C1 C2 5_567 . -9.0(8)
Sr1 O2 C1 C2 . . -165.7(2)
Sr1 O2 C1 Sr1 5_567 . 156.7(6)
O2 Sr1 C1 O1 5_567 . -176.31(18)
O2 Sr1 C1 O1 6_565 . -12.90(19)
O1W Sr1 C1 O1 2_556 . -100.21(19)
O1W Sr1 C1 O1 . . 67.5(4)
O1 Sr1 C1 O1 2_556 . 108.66(19)
O2 Sr1 C1 O1 2_556 . 59.56(18)
O2 Sr1 C1 O1 . . -168.4(3)
C1 Sr1 C1 O1 2_556 . 83.28(19)
Sr1 Sr1 C1 O1 5_566 . 25.22(18)
Sr1 Sr1 C1 O1 5_567 . -173.8(2)
O2 Sr1 C1 O2 5_567 . -7.9(2)
O2 Sr1 C1 O2 6_565 . 155.47(18)
O1W Sr1 C1 O2 2_556 . 68.16(18)
O1W Sr1 C1 O2 . . -124.2(3)
O1 Sr1 C1 O2 . . 168.4(3)
O1 Sr1 C1 O2 2_556 . -82.97(18)
O2 Sr1 C1 O2 2_556 . -132.07(17)
C1 Sr1 C1 O2 2_556 . -108.4(2)
Sr1 Sr1 C1 O2 5_566 . -166.42(17)
Sr1 Sr1 C1 O2 5_567 . -5.45(15)
O2 Sr1 C1 C2 5_567 . 90.0(9)
O2 Sr1 C1 C2 6_565 . -106.6(9)
O1W Sr1 C1 C2 2_556 . 166.1(9)
O1W Sr1 C1 C2 . . -26.2(12)
O1 Sr1 C1 C2 . . -93.7(10)
O1 Sr1 C1 C2 2_556 . 15.0(9)
O2 Sr1 C1 C2 2_556 . -34.1(9)
O2 Sr1 C1 C2 . . 98.0(10)
C1 Sr1 C1 C2 2_556 . -10.4(9)
Sr1 Sr1 C1 C2 5_566 . -68.4(9)
Sr1 Sr1 C1 C2 5_567 . 92.5(9)
O1 C1 C2 C3 . . -135.5(3)
O2 C1 C2 C3 . . 42.1(4)
Sr1 C1 C2 C3 . . -49.2(11)
O1 C1 C2 C11 . . 44.8(4)
O2 C1 C2 C11 . . -137.7(3)
Sr1 C1 C2 C11 . . 131.1(9)
C11 C2 C3 C4 . . -1.7(5)
C1 C2 C3 C4 . . 178.5(3)
C2 C3 C4 C5 . . 1.7(5)
C3 C4 C5 C6 . . -0.2(5)
C4 C5 C6 C7 . . 177.5(3)
C4 C5 C6 C11 . . -1.1(5)
C5 C6 C7 C8 . . -179.1(3)
C11 C6 C7 C8 . . -0.5(5)
C6 C7 C8 C9 . . 0.6(5)
C7 C8 C9 C10 . . -0.3(5)
C8 C9 C10 C11 . . 0.0(5)
C9 C10 C11 C2 . . 177.7(3)
C9 C10 C11 C6 . . 0.1(4)
C3 C2 C11 C10 . . -177.3(3)
C1 C2 C11 C10 . . 2.5(5)
C3 C2 C11 C6 . . 0.3(4)
C1 C2 C11 C6 . . -179.9(3)
C7 C6 C11 C10 . . 0.2(4)
C5 C6 C11 C10 . . 178.8(3)
C7 C6 C11 C2 . . -177.6(3)
C5 C6 C11 C2 . . 1.0(4)
